data_7034745
loop_
_publ_author_name
'Balasanthiran, Vagulejan'
'Chisholm, Malcolm H.'
'Durr, Christopher B.'

_publ_section_title
;
 Bismuth-lithium bonding in the ion pairs: LiBiL2, where L = a porphyrin
 or a salen ligand.
;
_journal_issue 17
_journal_name_full 'Dalton transactions (Cambridge, England : 2003)'
_journal_page_first 8205
_journal_page_last 8213
_journal_paper_doi 10.1039/c5dt00256g
_journal_volume 44
_journal_year 2015
_chemical_formula_sum 'C80 H108 Bi Li N4 O6'
_chemical_formula_weight 1437.62
_chemical_name_systematic
;
 ?
;
_chemical_properties_physical 'Air-sensitive, Moisture-sensitive'
_space_group_IT_number 14
_symmetry_cell_setting monoclinic
_symmetry_Int_Tables_number 14
_symmetry_space_group_name_Hall '-P 2ybc'
_symmetry_space_group_name_H-M 'P 1 21/c 1'
_atom_sites_solution_hydrogens geom
_audit_conform_dict_location ftp://ftp.iucr.org/pub/cif_core.dic
_audit_conform_dict_name cif_core.dic
_audit_conform_dict_version 2.4.3
_audit_creation_date 2014-12-02T12:14:13-00:00
_audit_creation_method 'WinGX routine CIF_UPDATE'
_audit_update_record
;
2015-01-16 deposited with the CCDC.
2015-03-19 downloaded from the CCDC.
;
_cell_angle_alpha 90
_cell_angle_beta 97.9220(10)
_cell_angle_gamma 90
_cell_formula_units_Z 4
_cell_length_a 11.8047(2)
_cell_length_b 24.8364(3)
_cell_length_c 25.4195(3)
_cell_measurement_reflns_used 13389
_cell_measurement_temperature 150(2)
_cell_measurement_theta_max 25.03
_cell_measurement_theta_min 1.02
_cell_measurement_wavelength 0.71073
_cell_volume 7381.52(18)
_computing_cell_refinement 'HKL Scalepack (Otwinowski & Minor 1997)'
_computing_data_collection 'Collect (Bruker AXS BV, 1997-2004)'
_computing_data_reduction 'HKL Denzo and Scalepack (Otwinowski & Minor 1997)'
_computing_molecular_graphics 'Ortep for Windows (Farrugia, 2012)'
_computing_publication_material 'WinGX publication routines (Farrugia, 2012)'
_computing_structure_refinement 'SHELXL-2014 (Sheldrick, 2014)'
_diffrn_ambient_temperature 150(2)
_diffrn_detector 'CCD plate'
_diffrn_detector_area_resol_mean 9
_diffrn_measured_fraction_theta_full 1
_diffrn_measured_fraction_theta_max 0.999
_diffrn_measurement_device '95mm CCD camera on \k-goniostat'
_diffrn_measurement_device_type KappaCCD
_diffrn_measurement_method 'CCD rotation images, thick slices'
_diffrn_orient_matrix_UB_11 0.078044
_diffrn_orient_matrix_UB_12 0.005589
_diffrn_orient_matrix_UB_13 -0.010144
_diffrn_orient_matrix_UB_21 -0.027608
_diffrn_orient_matrix_UB_22 -0.013431
_diffrn_orient_matrix_UB_23 -0.036612
_diffrn_orient_matrix_UB_31 -0.021495
_diffrn_orient_matrix_UB_32 0.037544
_diffrn_orient_matrix_UB_33 -0.011587
_diffrn_radiation_monochromator 'horizonally mounted graphite crystal'
_diffrn_radiation_probe x-ray
_diffrn_radiation_type MoK\a
_diffrn_radiation_wavelength 0.71073
_diffrn_reflns_av_R_equivalents 0.052
_diffrn_reflns_Laue_measured_fraction_full 1
_diffrn_reflns_Laue_measured_fraction_max 0.999
_diffrn_reflns_limit_h_max 14
_diffrn_reflns_limit_h_min -14
_diffrn_reflns_limit_k_max 29
_diffrn_reflns_limit_k_min -29
_diffrn_reflns_limit_l_max 30
_diffrn_reflns_limit_l_min -30
_diffrn_reflns_number 25761
_diffrn_reflns_point_group_measured_fraction_full 1
_diffrn_reflns_point_group_measured_fraction_max 0.999
_diffrn_reflns_theta_full 25
_diffrn_reflns_theta_max 25.044
_diffrn_reflns_theta_min 1.152
_diffrn_source 'Enraf Nonius FR590'
_exptl_absorpt_coefficient_mu 2.442
_exptl_absorpt_correction_T_max 0.693
_exptl_absorpt_correction_T_min 0.619
_exptl_absorpt_correction_type multi-scan
_exptl_absorpt_process_details 'HKL Scalepack (Otwinowski & Minor, 1997)'
_exptl_crystal_colour red
_exptl_crystal_density_diffrn 1.294
_exptl_crystal_density_method 'not measured'
_exptl_crystal_description block
_exptl_crystal_F_000 3000
_exptl_crystal_size_max 0.23
_exptl_crystal_size_mid 0.19
_exptl_crystal_size_min 0.15
_refine_diff_density_max 0.795
_refine_diff_density_min -0.682
_refine_diff_density_rms 0.076
_refine_ls_extinction_method none
_refine_ls_goodness_of_fit_ref 1.034
_refine_ls_hydrogen_treatment constr
_refine_ls_matrix_type full
_refine_ls_number_constraints 0
_refine_ls_number_parameters 926
_refine_ls_number_reflns 13058
_refine_ls_number_restraints 210
_refine_ls_restrained_S_all 1.035
_refine_ls_R_factor_all 0.0584
_refine_ls_R_factor_gt 0.0369
_refine_ls_shift/su_max 0.002
_refine_ls_shift/su_mean 0
_refine_ls_structure_factor_coef Fsqd
_refine_ls_weighting_details 'w=1/[\s^2^(Fo^2^)+(0.0382P)^2^+7.6611P] where P=(Fo^2^+2Fc^2^)/3'
_refine_ls_weighting_scheme calc
_refine_ls_wR_factor_gt 0.0824
_refine_ls_wR_factor_ref 0.0893
_reflns_number_gt 10066
_reflns_number_total 13058
_reflns_threshold_expression 'I > 2\s(I)'
_cod_data_source_file c5dt00256g2.cif
_cod_data_source_block CBD051
_cod_depositor_comments 'Adding full bibliography for 7034745--7034747.cif.'
_cod_original_sg_symbol_H-M 'P 21/c'
_cod_database_code 7034745

loop_
_symmetry_equiv_pos_as_xyz
'x, y, z'
'-x, y+1/2, -z+1/2'
'-x, -y, -z'
'x, -y-1/2, z-1/2'

loop_
_atom_site_label
_atom_site_type_symbol
_atom_site_fract_x
_atom_site_fract_y
_atom_site_fract_z
_atom_site_U_iso_or_equiv
_atom_site_adp_type
_atom_site_occupancy
_atom_site_calc_flag
_atom_site_disorder_assembly
_atom_site_disorder_group
O1A O 0.6698(12) 0.3575(6) 0.7309(6) 0.0570(13) Uani 0.3128(11) d A 1
C1A C 0.663(4) 0.3607(11) 0.6750(7) 0.063(3) Uani 0.3128(11) d A 1
H1A1 H 0.7228 0.3848 0.6649 0.076 Uiso 0.3128(11) calc A 1
H1A2 H 0.5871 0.375 0.6594 0.076 Uiso 0.3128(11) calc A 1
C2A C 0.679(3) 0.3044(9) 0.6552(7) 0.111(9) Uani 0.3128(11) d A 1
H2A1 H 0.6051 0.2846 0.6499 0.134 Uiso 0.3128(11) calc A 1
H2A2 H 0.711 0.305 0.6212 0.134 Uiso 0.3128(11) calc A 1
C3A C 0.760(2) 0.2795(9) 0.6978(8) 0.108(8) Uani 0.3128(11) d A 1
H3A1 H 0.8388 0.2815 0.6893 0.129 Uiso 0.3128(11) calc A 1
H3A2 H 0.7397 0.2413 0.7027 0.129 Uiso 0.3128(11) calc A 1
C4A C 0.7480(13) 0.3118(8) 0.7476(6) 0.0554(17) Uani 0.3128(11) d A 1
H4A1 H 0.716 0.289 0.7739 0.067 Uiso 0.3128(11) calc A 1
H4A2 H 0.8237 0.3253 0.7638 0.067 Uiso 0.3128(11) calc A 1
O1B O 0.6290(4) 0.3686(3) 0.7233(2) 0.0570(13) Uani 0.6872(11) d A 2
C1B C 0.6471(16) 0.3533(5) 0.6713(4) 0.063(3) Uani 0.6872(11) d A 2
H1B1 H 0.6754 0.3846 0.6528 0.076 Uiso 0.6872(11) calc A 2
H1B2 H 0.5738 0.3415 0.6508 0.076 Uiso 0.6872(11) calc A 2
C2B C 0.7326(8) 0.3082(4) 0.6736(4) 0.077(2) Uani 0.6872(11) d A 2
H2B1 H 0.6961 0.2753 0.657 0.092 Uiso 0.6872(11) calc A 2
H2B2 H 0.7969 0.3184 0.6545 0.092 Uiso 0.6872(11) calc A 2
C3B C 0.7730(7) 0.2986(4) 0.7286(4) 0.073(2) Uani 0.6872(11) d A 2
H3B1 H 0.8568 0.293 0.7345 0.088 Uiso 0.6872(11) calc A 2
H3B2 H 0.7348 0.267 0.742 0.088 Uiso 0.6872(11) calc A 2
C4B C 0.7384(5) 0.3530(3) 0.7562(3) 0.0554(17) Uani 0.6872(11) d A 2
H4B1 H 0.7272 0.3466 0.7936 0.067 Uiso 0.6872(11) calc A 2
H4B2 H 0.7975 0.3811 0.7552 0.067 Uiso 0.6872(11) calc A 2
Bi1 Bi 0.27780(4) 0.33036(2) 0.78977(2) 0.01869(11) Uani 0.6872(11) d A 2
Li1 Li 0.4872(7) 0.3565(4) 0.7457(3) 0.0293(17) Uani 0.6872(11) d A 2
O1C O -0.1675(10) 0.2235(4) 0.8747(6) 0.107(4) Uani 0.6872(11) d A 3
C1C C -0.0793(11) 0.2632(6) 0.8807(7) 0.081(3) Uani 0.6872(11) d A 3
H1C1 H -0.0375 0.2622 0.9172 0.097 Uiso 0.6872(11) calc A 3
H1C2 H -0.1127 0.2995 0.8741 0.097 Uiso 0.6872(11) calc A 3
C2C C 0.0012(8) 0.2507(4) 0.8408(4) 0.058(3) Uani 0.6872(11) d A 3
H2C1 H -0.0001 0.2803 0.8147 0.069 Uiso 0.6872(11) calc A 3
H2C2 H 0.0803 0.2467 0.8592 0.069 Uiso 0.6872(11) calc A 3
C3C C -0.0362(8) 0.2011(4) 0.8141(5) 0.065(3) Uani 0.6872(11) d A 3
H3C1 H 0.0289 0.1762 0.8129 0.078 Uiso 0.6872(11) calc A 3
H3C2 H -0.0734 0.2081 0.7774 0.078 Uiso 0.6872(11) calc A 3
C4C C -0.1209(9) 0.1782(4) 0.8479(4) 0.068(3) Uani 0.6872(11) d A 3
H4C1 H -0.183 0.1589 0.8254 0.081 Uiso 0.6872(11) calc A 3
H4C2 H -0.0822 0.1526 0.8743 0.081 Uiso 0.6872(11) calc A 3
O1D O -0.0217(18) 0.2631(8) 0.8500(11) 0.113(8) Uani 0.3128(11) d A 4
C1D C -0.113(3) 0.2660(12) 0.8818(17) 0.081(3) Uani 0.3128(11) d A 4
H1D1 H -0.1656 0.2958 0.8696 0.097 Uiso 0.3128(11) calc A 4
H1D2 H -0.0818 0.2722 0.9195 0.097 Uiso 0.3128(11) calc A 4
C2D C -0.174(3) 0.2127(12) 0.8755(14) 0.070(5) Uani 0.3128(11) d A 4
H2D1 H -0.1577 0.1913 0.9085 0.084 Uiso 0.3128(11) calc A 4
H2D2 H -0.2581 0.2186 0.8682 0.084 Uiso 0.3128(11) calc A 4
C3D C -0.135(2) 0.1842(10) 0.8313(11) 0.070(5) Uani 0.3128(11) d A 4
H3D1 H -0.1839 0.1922 0.7974 0.084 Uiso 0.3128(11) calc A 4
H3D2 H -0.1331 0.1448 0.8373 0.084 Uiso 0.3128(11) calc A 4
C4D C -0.0134(18) 0.2071(11) 0.8316(11) 0.071(7) Uani 0.3128(11) d A 4
H4D1 H 0.0429 0.1865 0.8562 0.085 Uiso 0.3128(11) calc A 4
H4D2 H 0.0095 0.206 0.7956 0.085 Uiso 0.3128(11) calc A 4
Bi2 Bi 0.34370(8) 0.33208(2) 0.78117(2) 0.0159(2) Uani 0.3128(11) d A 4
Li2 Li 0.1210(15) 0.2965(8) 0.8146(7) 0.0293(17) Uani 0.3128(11) d A 4
C1 C 0.2979(3) 0.38741(13) 0.66506(12) 0.0196(7) Uani 1 d . .
C2 C 0.2464(3) 0.43324(13) 0.63721(12) 0.0211(7) Uani 1 d . .
C3 C 0.1727(3) 0.42496(14) 0.59066(13) 0.0245(8) Uani 1 d . .
H3 H 0.1361 0.4555 0.5735 0.029 Uiso 1 calc . .
C4 C 0.1484(3) 0.37401(14) 0.56694(12) 0.0235(8) Uani 1 d . .
C5 C 0.2078(3) 0.33105(13) 0.59106(12) 0.0221(7) Uani 1 d . .
H5 H 0.1978 0.2966 0.5749 0.026 Uiso 1 calc . .
C6 C 0.2830(3) 0.33633(13) 0.63877(12) 0.0195(7) Uani 1 d . .
C7 C 0.3431(3) 0.28897(13) 0.65938(12) 0.0214(7) Uani 1 d . .
H7 H 0.3286 0.2569 0.6392 0.026 Uiso 1 calc . .
C8 C 0.4686(3) 0.23576(13) 0.71697(13) 0.0237(8) Uani 1 d . .
C9 C 0.4878(3) 0.19546(14) 0.68140(14) 0.0300(8) Uani 1 d . .
H9 H 0.4653 0.2008 0.6444 0.036 Uiso 1 calc . .
C10 C 0.5391(3) 0.14785(15) 0.69922(15) 0.0334(9) Uani 1 d . .
H10 H 0.5528 0.1207 0.6746 0.04 Uiso 1 calc . .
C11 C 0.5708(3) 0.13964(15) 0.75334(15) 0.0366(9) Uani 1 d . .
H11 H 0.6026 0.1061 0.7658 0.044 Uiso 1 calc . .
C12 C 0.5561(3) 0.18024(14) 0.78903(14) 0.0295(8) Uani 1 d . .
H12 H 0.5788 0.1745 0.8259 0.035 Uiso 1 calc . .
C13 C 0.5086(3) 0.22916(13) 0.77143(13) 0.0208(7) Uani 1 d . .
C14 C 0.5599(3) 0.27975(14) 0.84936(13) 0.0253(8) Uani 1 d . .
H14 H 0.5994 0.2483 0.863 0.03 Uiso 1 calc . .
C15 C 0.5763(3) 0.32701(13) 0.88152(12) 0.0218(7) Uani 1 d . .
C16 C 0.6462(3) 0.32175(14) 0.93129(13) 0.0263(8) Uani 1 d . .
H16 H 0.6687 0.2868 0.9438 0.032 Uiso 1 calc . .
C17 C 0.6823(3) 0.36537(14) 0.96171(13) 0.0245(8) Uani 1 d . .
C18 C 0.6525(3) 0.41636(14) 0.93937(13) 0.0248(8) Uani 1 d . .
H18 H 0.6814 0.4472 0.9589 0.03 Uiso 1 calc . .
C19 C 0.5847(3) 0.42498(13) 0.89142(13) 0.0217(7) Uani 1 d . .
C20 C 0.5382(3) 0.37865(13) 0.86209(12) 0.0210(7) Uani 1 d . .
C21 C 0.0512(3) 0.40526(14) 0.77507(14) 0.0269(8) Uani 1 d . .
C22 C -0.0006(3) 0.45253(14) 0.79338(13) 0.0247(8) Uani 1 d . .
C23 C -0.0686(3) 0.48344(14) 0.75676(14) 0.0272(8) Uani 1 d . .
H23 H -0.101 0.5153 0.7691 0.033 Uiso 1 calc . .
C24 C -0.0935(3) 0.47124(14) 0.70221(14) 0.0269(8) Uani 1 d . .
C25 C -0.0491(3) 0.42429(14) 0.68585(14) 0.0269(8) Uani 1 d . .
H25 H -0.0657 0.4143 0.6495 0.032 Uiso 1 calc . .
C26 C 0.0203(3) 0.39019(14) 0.72085(13) 0.0243(8) Uani 1 d . .
C27 C 0.0479(3) 0.33904(13) 0.70015(13) 0.0244(8) Uani 1 d . .
H27 H 0.0197 0.3324 0.6639 0.029 Uiso 1 calc . .
C28 C 0.1213(3) 0.25015(14) 0.70166(13) 0.0241(8) Uani 1 d . .
C29 C 0.1966(3) 0.21447(13) 0.73143(12) 0.0206(7) Uani 1 d . .
C30 C 0.2229(3) 0.16545(14) 0.70973(13) 0.0270(8) Uani 1 d . .
H30 H 0.2756 0.1417 0.7296 0.032 Uiso 1 calc . .
C31 C 0.1729(3) 0.15098(15) 0.65928(14) 0.0311(9) Uani 1 d . .
H31 H 0.1927 0.1178 0.6443 0.037 Uiso 1 calc . .
C32 C 0.0943(3) 0.18477(15) 0.63080(14) 0.0326(9) Uani 1 d . .
H32 H 0.0581 0.1742 0.5967 0.039 Uiso 1 calc . .
C33 C 0.2826(3) 0.19942(14) 0.81961(13) 0.0228(7) Uani 1 d . .
H33 H 0.2776 0.1623 0.8108 0.027 Uiso 1 calc . .
C34 C 0.3301(3) 0.21267(14) 0.87326(12) 0.0223(7) Uani 1 d . .
C35 C 0.3900(3) 0.17131(14) 0.90333(13) 0.0262(8) Uani 1 d . .
H35 H 0.3986 0.1374 0.887 0.031 Uiso 1 calc . .
C36 C 0.4363(3) 0.17851(13) 0.95568(13) 0.0249(8) Uani 1 d . .
C37 C 0.4108(3) 0.22774(14) 0.97858(13) 0.0268(8) Uani 1 d . .
H37 H 0.4384 0.2328 1.0152 0.032 Uiso 1 calc . .
C38 C 0.3489(3) 0.26972(13) 0.95237(13) 0.0235(8) Uani 1 d . .
C39 C 0.3142(3) 0.26377(14) 0.89630(13) 0.0229(8) Uani 1 d . .
C40 C 0.3138(3) 0.32015(14) 0.98143(13) 0.0259(8) Uani 1 d . .
C41 C 0.2773(3) 0.49003(13) 0.65874(13) 0.0237(8) Uani 1 d . .
C42 C 0.4072(3) 0.49738(14) 0.66310(15) 0.0314(9) Uani 1 d . .
H42A H 0.4316 0.4915 0.6283 0.047 Uiso 1 calc . .
H42B H 0.4453 0.4714 0.6886 0.047 Uiso 1 calc . .
H42C H 0.4276 0.534 0.6752 0.047 Uiso 1 calc . .
C43 C 0.2216(3) 0.53388(14) 0.62115(15) 0.0345(9) Uani 1 d . .
H43A H 0.2464 0.5694 0.6351 0.052 Uiso 1 calc . .
H43B H 0.1382 0.5312 0.6185 0.052 Uiso 1 calc . .
H43C H 0.2448 0.5291 0.5859 0.052 Uiso 1 calc . .
C44 C 0.2367(3) 0.49871(14) 0.71299(14) 0.0306(8) Uani 1 d . .
H44A H 0.2548 0.5356 0.7252 0.046 Uiso 1 calc . .
H44B H 0.2756 0.4731 0.7387 0.046 Uiso 1 calc . .
H44C H 0.1539 0.493 0.7097 0.046 Uiso 1 calc . .
C45 C 0.0651(3) 0.36708(15) 0.51548(13) 0.0285(8) Uani 1 d . .
C46 C -0.0206(4) 0.3230(2) 0.52224(18) 0.0614(14) Uani 1 d . .
H46A H 0.0202 0.2892 0.5316 0.092 Uiso 1 calc . .
H46B H -0.0722 0.3183 0.4889 0.092 Uiso 1 calc . .
H46C H -0.0651 0.333 0.5506 0.092 Uiso 1 calc . .
C47 C -0.0008(5) 0.4180(2) 0.49824(19) 0.0746(17) Uani 1 d . .
H47A H -0.0443 0.4296 0.5264 0.112 Uiso 1 calc . .
H47B H -0.0536 0.4108 0.4657 0.112 Uiso 1 calc . .
H47C H 0.0528 0.4464 0.4914 0.112 Uiso 1 calc . .
C49 C 0.5108(3) 0.13597(15) 0.98751(13) 0.0302(9) Uani 1 d . .
C50 C 0.3570(3) 0.31774(15) 1.04098(13) 0.0343(9) Uani 1 d . .
H50A H 0.3262 0.2856 1.0563 0.051 Uiso 1 calc . .
H50B H 0.3316 0.3499 1.0584 0.051 Uiso 1 calc . .
H50C H 0.4407 0.3162 1.0464 0.051 Uiso 1 calc . .
C51 C 0.1828(3) 0.32405(15) 0.97465(15) 0.0352(9) Uani 1 d . .
H51A H 0.153 0.326 0.9368 0.053 Uiso 1 calc . .
H51B H 0.1602 0.3564 0.9926 0.053 Uiso 1 calc . .
H51C H 0.1515 0.2922 0.9902 0.053 Uiso 1 calc . .
C52 C 0.3631(3) 0.37208(14) 0.96040(13) 0.0290(8) Uani 1 d . .
H52A H 0.4468 0.37 0.9654 0.044 Uiso 1 calc . .
H52B H 0.3391 0.4031 0.9799 0.044 Uiso 1 calc . .
H52C H 0.3348 0.3762 0.9225 0.044 Uiso 1 calc . .
C53 C 0.0176(3) 0.46729(14) 0.85280(14) 0.0288(8) Uani 1 d . .
C54 C 0.1453(3) 0.47666(16) 0.87237(16) 0.0419(10) Uani 1 d . .
H54A H 0.1552 0.4866 0.91 0.063 Uiso 1 calc . .
H54B H 0.1739 0.5058 0.8518 0.063 Uiso 1 calc . .
H54C H 0.1882 0.4436 0.8677 0.063 Uiso 1 calc . .
C55 C -0.0280(4) 0.42129(17) 0.88462(15) 0.0444(11) Uani 1 d . .
H55A H -0.0124 0.4295 0.9226 0.067 Uiso 1 calc . .
H55B H 0.0101 0.3876 0.8774 0.067 Uiso 1 calc . .
H55C H -0.1106 0.4176 0.8741 0.067 Uiso 1 calc . .
C56 C 0.5569(3) 0.48184(13) 0.86949(13) 0.0249(8) Uani 1 d . .
C57 C 0.6180(3) 0.52553(14) 0.90591(15) 0.0353(9) Uani 1 d . .
H57A H 0.5897 0.5247 0.9404 0.053 Uiso 1 calc . .
H57B H 0.6028 0.561 0.8895 0.053 Uiso 1 calc . .
H57C H 0.7006 0.5187 0.9111 0.053 Uiso 1 calc . .
C58 C 0.4279(3) 0.49204(14) 0.86545(15) 0.0328(9) Uani 1 d . .
H58A H 0.3869 0.4663 0.8405 0.049 Uiso 1 calc . .
H58B H 0.4108 0.5288 0.8528 0.049 Uiso 1 calc . .
H58C H 0.4035 0.4875 0.9005 0.049 Uiso 1 calc . .
C59 C 0.5965(3) 0.48810(15) 0.81484(14) 0.0324(9) Uani 1 d . .
H59A H 0.6785 0.4804 0.8177 0.049 Uiso 1 calc . .
H59B H 0.582 0.525 0.8021 0.049 Uiso 1 calc . .
H59C H 0.5542 0.4629 0.7898 0.049 Uiso 1 calc . .
C60 C -0.1679(3) 0.51057(15) 0.66569(15) 0.0328(9) Uani 1 d . .
C61 C -0.1094(3) 0.56621(16) 0.66729(17) 0.0435(11) Uani 1 d . .
H61A H -0.0347 0.5628 0.655 0.065 Uiso 1 calc . .
H61B H -0.0992 0.58 0.7038 0.065 Uiso 1 calc . .
H61C H -0.1573 0.5912 0.6441 0.065 Uiso 1 calc . .
C62 C -0.1855(4) 0.49113(18) 0.60799(15) 0.0488(11) Uani 1 d . .
H62A H -0.1112 0.4875 0.5953 0.073 Uiso 1 calc . .
H62B H -0.2325 0.5173 0.5858 0.073 Uiso 1 calc . .
H62C H -0.2243 0.4561 0.6059 0.073 Uiso 1 calc . .
C63 C -0.2849(3) 0.51698(17) 0.68543(18) 0.0463(11) Uani 1 d . .
H63A H -0.3303 0.5441 0.6638 0.069 Uiso 1 calc . .
H63B H -0.2734 0.5285 0.7227 0.069 Uiso 1 calc . .
H63C H -0.3254 0.4824 0.6824 0.069 Uiso 1 calc . .
C64 C 0.1318(4) 0.3502(2) 0.47022(16) 0.0566(13) Uani 1 d . .
H64A H 0.185 0.379 0.4637 0.085 Uiso 1 calc . .
H64B H 0.0781 0.3438 0.4379 0.085 Uiso 1 calc . .
H64C H 0.1748 0.3172 0.4802 0.085 Uiso 1 calc . .
C65 C 0.7525(3) 0.36159(15) 1.01726(14) 0.0316(9) Uani 1 d . .
C66 C 0.8691(3) 0.38863(18) 1.01695(16) 0.0464(11) Uani 1 d . .
H66A H 0.9129 0.3688 0.9932 0.07 Uiso 1 calc . .
H66B H 0.9111 0.3886 1.053 0.07 Uiso 1 calc . .
H66C H 0.8578 0.4258 1.0045 0.07 Uiso 1 calc . .
C67 C 0.7709(4) 0.30366(17) 1.03562(16) 0.0561(13) Uani 1 d . .
H67A H 0.6966 0.2862 1.0361 0.084 Uiso 1 calc . .
H67B H 0.814 0.3031 1.0714 0.084 Uiso 1 calc . .
H67C H 0.8139 0.2844 1.0112 0.084 Uiso 1 calc . .
C68 C 0.6883(4) 0.39120(19) 1.05795(15) 0.0501(12) Uani 1 d . .
H68A H 0.6764 0.4289 1.0473 0.075 Uiso 1 calc . .
H68B H 0.7338 0.3895 1.0932 0.075 Uiso 1 calc . .
H68C H 0.6141 0.3739 1.0591 0.075 Uiso 1 calc . .
C69 C 0.6296(5) 0.1562(2) 0.9998(3) 0.119(3) Uani 1 d . .
H69A H 0.6293 0.1909 1.0182 0.179 Uiso 1 calc . .
H69B H 0.6624 0.161 0.9667 0.179 Uiso 1 calc . .
H69C H 0.6757 0.1303 1.0226 0.179 Uiso 1 calc . .
C70 C 0.5153(6) 0.0837(2) 0.9573(2) 0.102(2) Uani 1 d . .
H70A H 0.5616 0.0574 0.9796 0.153 Uiso 1 calc . .
H70B H 0.5495 0.0902 0.9249 0.153 Uiso 1 calc . .
H70C H 0.4376 0.0696 0.9479 0.153 Uiso 1 calc . .
C71 C 0.4647(6) 0.1223(3) 1.0379(2) 0.101(2) Uani 1 d . .
H71A H 0.5112 0.0937 1.0566 0.151 Uiso 1 calc . .
H71B H 0.3854 0.11 1.0295 0.151 Uiso 1 calc . .
H71C H 0.4673 0.1543 1.0606 0.151 Uiso 1 calc . .
C72 C -0.0458(3) 0.51884(16) 0.86431(16) 0.0396(10) Uani 1 d . .
H72A H -0.1278 0.5143 0.8526 0.059 Uiso 1 calc . .
H72B H -0.017 0.549 0.8452 0.059 Uiso 1 calc . .
H72C H -0.033 0.5262 0.9025 0.059 Uiso 1 calc . .
C73 C 0.0678(3) 0.23384(15) 0.65151(13) 0.0313(9) Uani 1 d . .
H73 H 0.0131 0.2567 0.6317 0.038 Uiso 1 calc . .
N1 N 0.1067(3) 0.30095(12) 0.72511(11) 0.0319(7) Uani 1 d . .
N2 N 0.2460(2) 0.23296(11) 0.78223(10) 0.0214(6) Uani 1 d . .
N3 N 0.4145(2) 0.28550(11) 0.70232(11) 0.0300(7) Uani 1 d . .
N4 N 0.4977(2) 0.27510(11) 0.80392(11) 0.0231(6) Uani 1 d . .
O1 O 0.35643(19) 0.39192(9) 0.71220(8) 0.0255(5) Uani 1 d . .
O2 O 0.46647(19) 0.38405(9) 0.81809(8) 0.0233(5) Uani 1 d . .
O3 O 0.1235(2) 0.37688(10) 0.80785(9) 0.0376(7) Uani 1 d . .
O4 O 0.2646(2) 0.30420(9) 0.86865(8) 0.0273(5) Uani 1 d . .

loop_
_atom_site_aniso_label
_atom_site_aniso_U_11
_atom_site_aniso_U_22
_atom_site_aniso_U_33
_atom_site_aniso_U_23
_atom_site_aniso_U_13
_atom_site_aniso_U_12
O1A 0.028(4) 0.078(3) 0.063(3) 0.012(2) -0.002(2) 0.003(2)
C1A 0.056(6) 0.080(5) 0.057(3) 0.009(3) 0.016(3) -0.018(4)
C2A 0.17(2) 0.087(9) 0.075(8) 0.007(6) 0.019(9) 0.013(10)
C3A 0.138(17) 0.106(11) 0.083(9) 0.009(7) 0.027(9) 0.022(11)
C4A 0.019(3) 0.081(4) 0.064(4) 0.020(3) -0.001(2) 0.001(3)
O1B 0.028(4) 0.078(3) 0.063(3) 0.012(2) -0.002(2) 0.003(2)
C1B 0.056(6) 0.080(5) 0.057(3) 0.009(3) 0.016(3) -0.018(4)
C2B 0.057(5) 0.083(6) 0.092(6) 0.005(5) 0.017(4) -0.013(4)
C3B 0.046(5) 0.087(6) 0.096(6) 0.025(5) 0.042(4) 0.014(4)
C4B 0.019(3) 0.081(4) 0.064(4) 0.020(3) -0.001(2) 0.001(3)
Bi1 0.0210(2) 0.01812(10) 0.01624(10) 0.00040(8) 0.00010(9) -0.00208(11)
Li1 0.019(3) 0.038(5) 0.029(4) -0.001(3) -0.003(3) 0.000(3)
O1C 0.077(5) 0.074(5) 0.179(8) -0.011(5) 0.044(5) -0.022(4)
C1C 0.078(7) 0.075(4) 0.090(4) 0.010(3) 0.015(5) -0.025(5)
C2C 0.044(5) 0.057(5) 0.070(6) 0.009(4) 0.001(4) -0.014(4)
C3C 0.051(6) 0.050(5) 0.091(7) 0.015(4) 0.000(5) -0.002(4)
C4C 0.043(5) 0.061(5) 0.094(7) 0.018(4) -0.008(5) -0.004(4)
O1D 0.093(10) 0.105(10) 0.153(15) -0.024(8) 0.056(10) -0.047(8)
C1D 0.078(7) 0.075(4) 0.090(4) 0.010(3) 0.015(5) -0.025(5)
C2D 0.044(8) 0.070(7) 0.096(12) 0.022(7) 0.004(7) -0.011(6)
C3D 0.044(8) 0.070(7) 0.096(12) 0.022(7) 0.004(7) -0.011(6)
C4D 0.045(8) 0.088(10) 0.079(15) 0.002(8) 0.007(9) -0.030(7)
Bi2 0.0158(5) 0.0157(2) 0.0158(2) 0.00039(17) 0.0006(2) -0.0004(2)
Li2 0.019(3) 0.038(5) 0.029(4) -0.001(3) -0.003(3) 0.000(3)
C1 0.0183(17) 0.0228(18) 0.0175(17) -0.0009(14) 0.0020(14) -0.0023(14)
C2 0.0213(18) 0.0199(18) 0.0224(17) 0.0001(14) 0.0045(14) -0.0004(15)
C3 0.0254(19) 0.0224(19) 0.0253(18) 0.0076(15) 0.0026(15) 0.0030(15)
C4 0.0225(18) 0.028(2) 0.0200(17) 0.0001(15) 0.0031(14) 0.0004(15)
C5 0.0252(18) 0.0204(18) 0.0205(17) -0.0035(15) 0.0029(14) -0.0010(16)
C6 0.0195(17) 0.0205(18) 0.0185(16) 0.0008(14) 0.0029(13) 0.0001(14)
C7 0.0268(19) 0.0192(18) 0.0184(17) -0.0030(14) 0.0037(15) 0.0002(15)
C8 0.0219(18) 0.0185(18) 0.0278(19) -0.0021(15) -0.0062(15) 0.0016(15)
C9 0.036(2) 0.027(2) 0.0248(19) -0.0057(16) -0.0047(16) 0.0065(17)
C10 0.039(2) 0.024(2) 0.036(2) -0.0124(17) -0.0003(18) 0.0071(18)
C11 0.047(2) 0.021(2) 0.040(2) 0.0008(18) 0.0027(19) 0.0120(18)
C12 0.038(2) 0.026(2) 0.0241(19) 0.0009(15) 0.0030(16) 0.0064(17)
C13 0.0204(18) 0.0150(17) 0.0272(18) -0.0028(14) 0.0039(14) -0.0008(14)
C14 0.029(2) 0.0200(19) 0.0263(19) 0.0055(15) 0.0029(16) 0.0046(15)
C15 0.0230(18) 0.0237(19) 0.0184(17) -0.0039(15) 0.0019(14) -0.0011(15)
C16 0.029(2) 0.024(2) 0.0250(18) 0.0043(15) 0.0016(15) 0.0070(16)
C17 0.0229(18) 0.028(2) 0.0212(18) 0.0004(15) -0.0011(14) 0.0008(16)
C18 0.0219(18) 0.026(2) 0.0260(19) -0.0052(15) 0.0002(15) -0.0031(15)
C19 0.0180(17) 0.0239(19) 0.0238(18) -0.0039(15) 0.0048(14) 0.0012(15)
C20 0.0196(18) 0.0241(19) 0.0198(17) -0.0012(14) 0.0047(14) 0.0032(15)
C21 0.0241(19) 0.025(2) 0.031(2) 0.0020(16) 0.0012(16) 0.0046(16)
C22 0.0181(18) 0.0235(19) 0.033(2) 0.0021(16) 0.0035(15) -0.0013(15)
C23 0.0230(19) 0.0218(19) 0.038(2) 0.0031(16) 0.0092(16) 0.0011(15)
C24 0.0222(19) 0.026(2) 0.033(2) 0.0095(16) 0.0059(16) 0.0035(16)
C25 0.0232(19) 0.030(2) 0.0278(19) 0.0057(16) 0.0036(15) -0.0007(16)
C26 0.0204(18) 0.0239(19) 0.0281(19) 0.0041(15) 0.0018(15) 0.0028(15)
C27 0.0195(18) 0.031(2) 0.0228(18) 0.0016(15) 0.0018(14) -0.0027(15)
C28 0.0241(19) 0.0247(19) 0.0231(18) -0.0002(15) 0.0021(15) -0.0010(16)
C29 0.0241(18) 0.0190(18) 0.0194(17) 0.0000(14) 0.0055(14) -0.0047(15)
C30 0.0297(19) 0.0232(19) 0.0281(19) 0.0025(16) 0.0044(15) -0.0063(17)
C31 0.039(2) 0.0231(19) 0.032(2) -0.0081(16) 0.0063(18) -0.0098(17)
C32 0.040(2) 0.033(2) 0.0229(19) -0.0065(16) -0.0034(17) -0.0096(18)
C33 0.0221(18) 0.0209(19) 0.0256(19) 0.0005(15) 0.0036(15) -0.0024(15)
C34 0.0225(18) 0.0249(19) 0.0197(17) 0.0009(15) 0.0041(14) -0.0020(15)
C35 0.0279(19) 0.0245(19) 0.0263(18) 0.0020(16) 0.0038(15) 0.0014(17)
C36 0.0253(19) 0.025(2) 0.0238(18) 0.0052(15) 0.0025(15) 0.0001(15)
C37 0.028(2) 0.030(2) 0.0212(18) 0.0030(16) 0.0001(15) -0.0019(16)
C38 0.0219(18) 0.0248(19) 0.0237(18) 0.0036(15) 0.0033(14) -0.0040(15)
C39 0.0197(18) 0.0257(19) 0.0237(18) 0.0040(15) 0.0040(14) -0.0025(15)
C40 0.030(2) 0.027(2) 0.0218(18) 0.0024(15) 0.0059(15) -0.0018(16)
C41 0.0212(18) 0.0201(18) 0.0296(19) 0.0012(15) 0.0026(15) 0.0008(15)
C42 0.028(2) 0.025(2) 0.042(2) -0.0022(17) 0.0074(17) -0.0039(16)
C43 0.037(2) 0.021(2) 0.044(2) 0.0016(17) 0.0024(18) 0.0021(17)
C44 0.034(2) 0.0199(19) 0.039(2) -0.0066(16) 0.0090(17) -0.0020(17)
C45 0.029(2) 0.031(2) 0.0233(18) 0.0016(16) -0.0038(15) 0.0033(17)
C46 0.047(3) 0.085(4) 0.044(3) 0.013(3) -0.020(2) -0.021(3)
C47 0.095(4) 0.061(3) 0.053(3) -0.012(3) -0.041(3) 0.035(3)
C49 0.035(2) 0.029(2) 0.0244(19) 0.0054(16) -0.0023(16) 0.0061(17)
C50 0.049(2) 0.031(2) 0.0228(19) 0.0001(16) 0.0043(17) -0.0021(18)
C51 0.035(2) 0.037(2) 0.035(2) -0.0025(18) 0.0095(17) 0.0010(18)
C52 0.037(2) 0.025(2) 0.0251(19) -0.0003(16) 0.0063(16) -0.0031(17)
C53 0.0233(19) 0.029(2) 0.035(2) -0.0042(17) 0.0039(16) 0.0000(16)
C54 0.031(2) 0.041(2) 0.050(2) -0.015(2) -0.0051(19) 0.0043(19)
C55 0.052(3) 0.049(3) 0.034(2) 0.002(2) 0.011(2) 0.002(2)
C56 0.0265(19) 0.0198(18) 0.0274(19) -0.0018(15) 0.0006(15) -0.0014(15)
C57 0.041(2) 0.023(2) 0.040(2) -0.0049(17) -0.0012(18) -0.0041(17)
C58 0.033(2) 0.023(2) 0.043(2) -0.0025(17) 0.0041(17) 0.0030(17)
C59 0.036(2) 0.027(2) 0.034(2) 0.0043(17) 0.0042(17) -0.0028(17)
C60 0.027(2) 0.032(2) 0.040(2) 0.0136(18) 0.0080(17) 0.0096(17)
C61 0.040(2) 0.036(2) 0.058(3) 0.020(2) 0.017(2) 0.0099(19)
C62 0.054(3) 0.051(3) 0.039(2) 0.019(2) 0.001(2) 0.019(2)
C63 0.022(2) 0.047(3) 0.069(3) 0.014(2) 0.005(2) 0.0109(19)
C64 0.057(3) 0.079(3) 0.030(2) -0.004(2) -0.005(2) 0.005(3)
C65 0.030(2) 0.037(2) 0.0260(19) -0.0009(17) -0.0046(16) 0.0033(18)
C66 0.037(2) 0.056(3) 0.041(2) 0.002(2) -0.0130(19) 0.000(2)
C67 0.081(4) 0.043(3) 0.035(2) 0.005(2) -0.027(2) 0.000(2)
C68 0.051(3) 0.070(3) 0.028(2) -0.007(2) -0.0004(19) 0.002(2)
C69 0.047(3) 0.084(5) 0.214(8) 0.080(5) -0.025(4) 0.005(3)
C70 0.165(6) 0.055(4) 0.069(4) -0.006(3) -0.046(4) 0.056(4)
C71 0.124(5) 0.116(5) 0.069(4) 0.058(4) 0.039(4) 0.080(4)
C72 0.036(2) 0.038(2) 0.044(2) -0.0093(19) 0.0021(18) 0.0075(19)
C73 0.034(2) 0.031(2) 0.027(2) 0.0004(16) -0.0069(16) -0.0022(17)
N1 0.0352(18) 0.0290(18) 0.0282(16) -0.0052(14) -0.0068(14) 0.0094(15)
N2 0.0243(16) 0.0200(15) 0.0192(14) 0.0002(12) 0.0006(12) -0.0010(12)
N3 0.0347(18) 0.0233(16) 0.0274(16) -0.0046(13) -0.0118(14) 0.0102(14)
N4 0.0237(16) 0.0194(15) 0.0247(15) -0.0026(12) -0.0024(13) 0.0013(12)
O1 0.0302(14) 0.0222(13) 0.0224(12) -0.0021(10) -0.0026(10) 0.0009(11)
O2 0.0278(13) 0.0203(12) 0.0198(12) 0.0010(10) -0.0035(10) 0.0036(10)
O3 0.0480(17) 0.0376(16) 0.0245(13) -0.0033(12) -0.0050(12) 0.0214(13)
O4 0.0332(14) 0.0251(13) 0.0221(12) 0.0070(11) -0.0012(10) 0.0020(11)

loop_
_atom_type_symbol
_atom_type_description
_atom_type_scat_dispersion_real
_atom_type_scat_dispersion_imag
_atom_type_scat_source
C C 0.0033 0.0016 'International Tables Vol C Tables 4.2.6.8 and 6.1.1.4'
H H 0 0 'International Tables Vol C Tables 4.2.6.8 and 6.1.1.4'
Bi Bi -4.1077 10.2566 'International Tables Vol C Tables 4.2.6.8 and 6.1.1.4'
Li Li -0.0003 0.0001 'International Tables Vol C Tables 4.2.6.8 and 6.1.1.4'
N N 0.0061 0.0033 'International Tables Vol C Tables 4.2.6.8 and 6.1.1.4'
O O 0.0106 0.006 'International Tables Vol C Tables 4.2.6.8 and 6.1.1.4'

loop_
_geom_angle_atom_site_label_1
_geom_angle_atom_site_label_2
_geom_angle_atom_site_label_3
_geom_angle
C1A O1A C4A 106.1(12)
O1A C1A C2A 106.9(15)
O1A C1A H1A1 110.3
C2A C1A H1A1 110.3
O1A C1A H1A2 110.3
C2A C1A H1A2 110.3
H1A1 C1A H1A2 108.6
C3A C2A C1A 104.0(15)
C3A C2A H2A1 111
C1A C2A H2A1 111
C3A C2A H2A2 111
C1A C2A H2A2 111
H2A1 C2A H2A2 109
C2A C3A C4A 105.5(13)
C2A C3A H3A1 110.6
C4A C3A H3A1 110.6
C2A C3A H3A2 110.6
C4A C3A H3A2 110.6
H3A1 C3A H3A2 108.8
O1A C4A C3A 106.8(11)
O1A C4A H4A1 110.4
C3A C4A H4A1 110.4
O1A C4A H4A2 110.4
C3A C4A H4A2 110.4
H4A1 C4A H4A2 108.6
C1B O1B C4B 102.9(7)
C1B O1B Li1 119.8(9)
C4B O1B Li1 122.1(5)
O1B C1B C2B 110.4(7)
O1B C1B H1B1 109.6
C2B C1B H1B1 109.6
O1B C1B H1B2 109.6
C2B C1B H1B2 109.6
H1B1 C1B H1B2 108.1
C3B C2B C1B 107.1(7)
C3B C2B H2B1 110.3
C1B C2B H2B1 110.3
C3B C2B H2B2 110.3
C1B C2B H2B2 110.3
H2B1 C2B H2B2 108.5
C2B C3B C4B 102.6(6)
C2B C3B H3B1 111.3
C4B C3B H3B1 111.3
C2B C3B H3B2 111.3
C4B C3B H3B2 111.3
H3B1 C3B H3B2 109.2
O1B C4B C3B 103.1(6)
O1B C4B H4B1 111.2
C3B C4B H4B1 111.2
O1B C4B H4B2 111.2
C3B C4B H4B2 111.2
H4B1 C4B H4B2 109.1
O4 Bi1 O3 78.41(9)
O4 Bi1 N2 75.09(9)
O3 Bi1 N2 113.69(10)
O4 Bi1 N1 111.56(10)
O3 Bi1 N1 71.68(9)
N2 Bi1 N1 64.16(9)
O4 Bi1 O2 93.81(8)
O3 Bi1 O2 111.35(8)
N2 Bi1 O2 129.89(8)
N1 Bi1 O2 154.31(9)
O4 Bi1 O1 156.48(8)
O3 Bi1 O1 102.86(8)
N2 Bi1 O1 123.69(8)
N1 Bi1 O1 90.73(8)
O2 Bi1 O1 63.59(7)
O4 Bi1 Li1 127.06(17)
O3 Bi1 Li1 135.49(19)
N2 Bi1 Li1 108.50(19)
N1 Bi1 Li1 117.15(17)
O2 Bi1 Li1 42.13(17)
O1 Bi1 Li1 38.44(17)
O1B Li1 O1 120.2(5)
O1B Li1 O2 116.9(5)
O1 Li1 O2 93.4(4)
O1B Li1 N3 106.4(5)
O1 Li1 N3 84.7(3)
O2 Li1 N3 130.2(4)
O1B Li1 N4 109.8(4)
O1 Li1 N4 128.2(4)
O2 Li1 N4 74.6(3)
N3 Li1 N4 68.4(3)
O1B Li1 Bi1 173.9(5)
O1 Li1 Bi1 65.9(2)
O2 Li1 Bi1 60.6(2)
N3 Li1 Bi1 73.8(2)
N4 Li1 Bi1 64.4(2)
C1C O1C C4C 105.4(7)
O1C C1C C2C 107.6(7)
O1C C1C H1C1 110.2
C2C C1C H1C1 110.2
O1C C1C H1C2 110.2
C2C C1C H1C2 110.2
H1C1 C1C H1C2 108.5
C3C C2C C1C 108.1(7)
C3C C2C H2C1 110.1
C1C C2C H2C1 110.1
C3C C2C H2C2 110.1
C1C C2C H2C2 110.1
H2C1 C2C H2C2 108.4
C2C C3C C4C 103.6(8)
C2C C3C H3C1 111
C4C C3C H3C1 111
C2C C3C H3C2 111
C4C C3C H3C2 111
H3C1 C3C H3C2 109
O1C C4C C3C 107.3(8)
O1C C4C H4C1 110.3
C3C C4C H4C1 110.3
O1C C4C H4C2 110.3
C3C C4C H4C2 110.3
H4C1 C4C H4C2 108.5
C1D O1D C4D 108.2(14)
C1D O1D Li2 153.7(15)
C4D O1D Li2 98.0(13)
O1D C1D C2D 106.6(13)
O1D C1D H1D1 110.4
C2D C1D H1D1 110.4
O1D C1D H1D2 110.4
C2D C1D H1D2 110.4
H1D1 C1D H1D2 108.6
C3D C2D C1D 107.8(15)
C3D C2D H2D1 110.1
C1D C2D H2D1 110.1
C3D C2D H2D2 110.1
C1D C2D H2D2 110.1
H2D1 C2D H2D2 108.5
C2D C3D C4D 102.3(15)
C2D C3D H3D1 111.3
C4D C3D H3D1 111.3
C2D C3D H3D2 111.3
C4D C3D H3D2 111.3
H3D1 C3D H3D2 109.2
O1D C4D C3D 104.3(15)
O1D C4D H4D1 110.9
C3D C4D H4D1 110.9
O1D C4D H4D2 110.9
C3D C4D H4D2 110.9
H4D1 C4D H4D2 108.9
O2 Bi2 N4 77.94(9)
O2 Bi2 O1 80.13(8)
N4 Bi2 O1 116.78(10)
O2 Bi2 N3 110.78(10)
N4 Bi2 N3 65.67(9)
O1 Bi2 N3 68.56(9)
O2 Bi2 O4 95.12(8)
N4 Bi2 O4 89.18(8)
O1 Bi2 O4 151.48(8)
N3 Bi2 O4 137.72(9)
O2 Bi2 N2 146.35(8)
N4 Bi2 N2 76.32(9)
O1 Bi2 N2 131.24(8)
N3 Bi2 N2 77.45(9)
O4 Bi2 N2 63.34(8)
O2 Bi2 Li2 129.9(4)
N4 Bi2 Li2 115.9(4)
O1 Bi2 Li2 123.5(4)
N3 Bi2 Li2 118.9(4)
O4 Bi2 Li2 41.8(3)
N2 Bi2 Li2 48.9(4)
O3 Li2 O4 86.8(7)
O3 Li2 O1D 115.8(10)
O4 Li2 O1D 112.1(11)
O3 Li2 N1 82.3(7)
O4 Li2 N1 127.8(9)
O1D Li2 N1 118.6(11)
O3 Li2 N2 127.8(9)
O4 Li2 N2 78.3(6)
O1D Li2 N2 116.1(10)
N1 Li2 N2 69.4(5)
O3 Li2 Bi2 70.1(5)
O4 Li2 Bi2 59.0(4)
O1D Li2 Bi2 169.9(11)
N1 Li2 Bi2 69.4(5)
N2 Li2 Bi2 59.3(4)
O1 C1 C2 121.5(3)
O1 C1 C6 121.4(3)
C2 C1 C6 117.2(3)
C3 C2 C1 118.6(3)
C3 C2 C41 122.1(3)
C1 C2 C41 119.3(3)
C2 C3 C4 124.4(3)
C2 C3 H3 117.8
C4 C3 H3 117.8
C5 C4 C3 116.3(3)
C5 C4 C45 121.4(3)
C3 C4 C45 122.2(3)
C4 C5 C6 122.3(3)
C4 C5 H5 118.8
C6 C5 H5 118.8
C5 C6 C1 120.4(3)
C5 C6 C7 117.4(3)
C1 C6 C7 122.2(3)
N3 C7 C6 126.7(3)
N3 C7 H7 116.6
C6 C7 H7 116.6
C9 C8 C13 119.5(3)
C9 C8 N3 124.5(3)
C13 C8 N3 116.0(3)
C10 C9 C8 120.6(3)
C10 C9 H9 119.7
C8 C9 H9 119.7
C9 C10 C11 119.9(3)
C9 C10 H10 120.1
C11 C10 H10 120.1
C12 C11 C10 120.1(3)
C12 C11 H11 120
C10 C11 H11 120
C11 C12 C13 120.6(3)
C11 C12 H12 119.7
C13 C12 H12 119.7
C12 C13 C8 119.0(3)
C12 C13 N4 125.4(3)
C8 C13 N4 115.5(3)
N4 C14 C15 127.1(3)
N4 C14 H14 116.4
C15 C14 H14 116.4
C16 C15 C20 120.6(3)
C16 C15 C14 116.8(3)
C20 C15 C14 122.0(3)
C17 C16 C15 122.0(3)
C17 C16 H16 119
C15 C16 H16 119
C16 C17 C18 116.3(3)
C16 C17 C65 123.9(3)
C18 C17 C65 119.8(3)
C19 C18 C17 125.2(3)
C19 C18 H18 117.4
C17 C18 H18 117.4
C18 C19 C20 117.9(3)
C18 C19 C56 122.1(3)
C20 C19 C56 120.0(3)
O2 C20 C15 121.5(3)
O2 C20 C19 121.0(3)
C15 C20 C19 117.4(3)
O3 C21 C26 122.0(3)
O3 C21 C22 120.3(3)
C26 C21 C22 117.8(3)
C23 C22 C21 118.2(3)
C23 C22 C53 121.3(3)
C21 C22 C53 120.4(3)
C22 C23 C24 124.6(3)
C22 C23 H23 117.7
C24 C23 H23 117.7
C25 C24 C23 116.5(3)
C25 C24 C60 124.7(3)
C23 C24 C60 118.8(3)
C24 C25 C26 122.4(3)
C24 C25 H25 118.8
C26 C25 H25 118.8
C25 C26 C21 120.2(3)
C25 C26 C27 116.4(3)
C21 C26 C27 123.2(3)
N1 C27 C26 127.3(3)
N1 C27 H27 116.3
C26 C27 H27 116.3
C29 C28 C73 118.8(3)
C29 C28 N1 116.2(3)
C73 C28 N1 125.0(3)
C30 C29 C28 120.0(3)
C30 C29 N2 124.0(3)
C28 C29 N2 116.0(3)
C31 C30 C29 120.4(3)
C31 C30 H30 119.8
C29 C30 H30 119.8
C32 C31 C30 119.9(3)
C32 C31 H31 120
C30 C31 H31 120
C31 C32 C73 120.6(3)
C31 C32 H32 119.7
C73 C32 H32 119.7
N2 C33 C34 126.6(3)
N2 C33 H33 116.7
C34 C33 H33 116.7
C35 C34 C39 120.8(3)
C35 C34 C33 116.6(3)
C39 C34 C33 122.6(3)
C36 C35 C34 122.1(3)
C36 C35 H35 119
C34 C35 H35 119
C35 C36 C37 115.7(3)
C35 C36 C49 122.9(3)
C37 C36 C49 121.4(3)
C38 C37 C36 125.7(3)
C38 C37 H37 117.2
C36 C37 H37 117.2
C37 C38 C39 117.2(3)
C37 C38 C40 122.6(3)
C39 C38 C40 120.1(3)
O4 C39 C34 122.4(3)
O4 C39 C38 119.8(3)
C34 C39 C38 117.7(3)
C50 C40 C51 107.8(3)
C50 C40 C38 111.6(3)
C51 C40 C38 109.3(3)
C50 C40 C52 106.6(3)
C51 C40 C52 109.4(3)
C38 C40 C52 112.0(3)
C42 C41 C43 107.4(3)
C42 C41 C44 110.5(3)
C43 C41 C44 107.4(3)
C42 C41 C2 108.7(3)
C43 C41 C2 111.6(3)
C44 C41 C2 111.1(3)
C41 C42 H42A 109.5
C41 C42 H42B 109.5
H42A C42 H42B 109.5
C41 C42 H42C 109.5
H42A C42 H42C 109.5
H42B C42 H42C 109.5
C41 C43 H43A 109.5
C41 C43 H43B 109.5
H43A C43 H43B 109.5
C41 C43 H43C 109.5
H43A C43 H43C 109.5
H43B C43 H43C 109.5
C41 C44 H44A 109.5
C41 C44 H44B 109.5
H44A C44 H44B 109.5
C41 C44 H44C 109.5
H44A C44 H44C 109.5
H44B C44 H44C 109.5
C46 C45 C47 108.1(4)
C46 C45 C4 110.1(3)
C47 C45 C4 113.3(3)
C46 C45 C64 107.8(4)
C47 C45 C64 107.8(4)
C4 C45 C64 109.5(3)
C45 C46 H46A 109.5
C45 C46 H46B 109.5
H46A C46 H46B 109.5
C45 C46 H46C 109.5
H46A C46 H46C 109.5
H46B C46 H46C 109.5
C45 C47 H47A 109.5
C45 C47 H47B 109.5
H47A C47 H47B 109.5
C45 C47 H47C 109.5
H47A C47 H47C 109.5
H47B C47 H47C 109.5
C69 C49 C71 110.0(5)
C69 C49 C70 107.5(5)
C71 C49 C70 106.3(4)
C69 C49 C36 109.6(3)
C71 C49 C36 111.0(3)
C70 C49 C36 112.4(3)
C40 C50 H50A 109.5
C40 C50 H50B 109.5
H50A C50 H50B 109.5
C40 C50 H50C 109.5
H50A C50 H50C 109.5
H50B C50 H50C 109.5
C40 C51 H51A 109.5
C40 C51 H51B 109.5
H51A C51 H51B 109.5
C40 C51 H51C 109.5
H51A C51 H51C 109.5
H51B C51 H51C 109.5
C40 C52 H52A 109.5
C40 C52 H52B 109.5
H52A C52 H52B 109.5
C40 C52 H52C 109.5
H52A C52 H52C 109.5
H52B C52 H52C 109.5
C72 C53 C55 107.8(3)
C72 C53 C54 107.1(3)
C55 C53 C54 109.9(3)
C72 C53 C22 112.4(3)
C55 C53 C22 109.1(3)
C54 C53 C22 110.5(3)
C53 C54 H54A 109.5
C53 C54 H54B 109.5
H54A C54 H54B 109.5
C53 C54 H54C 109.5
H54A C54 H54C 109.5
H54B C54 H54C 109.5
C53 C55 H55A 109.5
C53 C55 H55B 109.5
H55A C55 H55B 109.5
C53 C55 H55C 109.5
H55A C55 H55C 109.5
H55B C55 H55C 109.5
C59 C56 C58 110.3(3)
C59 C56 C19 110.2(3)
C58 C56 C19 109.7(3)
C59 C56 C57 107.3(3)
C58 C56 C57 107.6(3)
C19 C56 C57 111.8(3)
C56 C57 H57A 109.5
C56 C57 H57B 109.5
H57A C57 H57B 109.5
C56 C57 H57C 109.5
H57A C57 H57C 109.5
H57B C57 H57C 109.5
C56 C58 H58A 109.5
C56 C58 H58B 109.5
H58A C58 H58B 109.5
C56 C58 H58C 109.5
H58A C58 H58C 109.5
H58B C58 H58C 109.5
C56 C59 H59A 109.5
C56 C59 H59B 109.5
H59A C59 H59B 109.5
C56 C59 H59C 109.5
H59A C59 H59C 109.5
H59B C59 H59C 109.5
C62 C60 C24 111.7(3)
C62 C60 C63 109.5(3)
C24 C60 C63 109.4(3)
C62 C60 C61 108.0(3)
C24 C60 C61 109.7(3)
C63 C60 C61 108.4(3)
C60 C61 H61A 109.5
C60 C61 H61B 109.5
H61A C61 H61B 109.5
C60 C61 H61C 109.5
H61A C61 H61C 109.5
H61B C61 H61C 109.5
C60 C62 H62A 109.5
C60 C62 H62B 109.5
H62A C62 H62B 109.5
C60 C62 H62C 109.5
H62A C62 H62C 109.5
H62B C62 H62C 109.5
C60 C63 H63A 109.5
C60 C63 H63B 109.5
H63A C63 H63B 109.5
C60 C63 H63C 109.5
H63A C63 H63C 109.5
H63B C63 H63C 109.5
C45 C64 H64A 109.5
C45 C64 H64B 109.5
H64A C64 H64B 109.5
C45 C64 H64C 109.5
H64A C64 H64C 109.5
H64B C64 H64C 109.5
C67 C65 C66 109.1(3)
C67 C65 C17 112.1(3)
C66 C65 C17 109.8(3)
C67 C65 C68 107.9(3)
C66 C65 C68 108.5(3)
C17 C65 C68 109.4(3)
C65 C66 H66A 109.5
C65 C66 H66B 109.5
H66A C66 H66B 109.5
C65 C66 H66C 109.5
H66A C66 H66C 109.5
H66B C66 H66C 109.5
C65 C67 H67A 109.5
C65 C67 H67B 109.5
H67A C67 H67B 109.5
C65 C67 H67C 109.5
H67A C67 H67C 109.5
H67B C67 H67C 109.5
C65 C68 H68A 109.5
C65 C68 H68B 109.5
H68A C68 H68B 109.5
C65 C68 H68C 109.5
H68A C68 H68C 109.5
H68B C68 H68C 109.5
C49 C69 H69A 109.5
C49 C69 H69B 109.5
H69A C69 H69B 109.5
C49 C69 H69C 109.5
H69A C69 H69C 109.5
H69B C69 H69C 109.5
C49 C70 H70A 109.5
C49 C70 H70B 109.5
H70A C70 H70B 109.5
C49 C70 H70C 109.5
H70A C70 H70C 109.5
H70B C70 H70C 109.5
C49 C71 H71A 109.5
C49 C71 H71B 109.5
H71A C71 H71B 109.5
C49 C71 H71C 109.5
H71A C71 H71C 109.5
H71B C71 H71C 109.5
C53 C72 H72A 109.5
C53 C72 H72B 109.5
H72A C72 H72B 109.5
C53 C72 H72C 109.5
H72A C72 H72C 109.5
H72B C72 H72C 109.5
C32 C73 C28 120.3(3)
C32 C73 H73 119.9
C28 C73 H73 119.9
C27 N1 C28 122.4(3)
C27 N1 Li2 119.5(5)
C28 N1 Li2 112.6(5)
C27 N1 Bi1 115.8(2)
C28 N1 Bi1 113.5(2)
C33 N2 C29 121.0(3)
C33 N2 Li2 109.5(5)
C29 N2 Li2 109.4(5)
C33 N2 Bi1 123.1(2)
C29 N2 Bi1 115.47(19)
C33 N2 Bi2 119.4(2)
C29 N2 Bi2 113.93(19)
Li2 N2 Bi2 71.8(5)
C7 N3 C8 120.0(3)
C7 N3 Li1 122.6(3)
C8 N3 Li1 116.0(3)
C7 N3 Bi2 112.9(2)
C8 N3 Bi2 111.9(2)
C14 N4 C13 120.4(3)
C14 N4 Bi2 120.1(2)
C13 N4 Bi2 118.4(2)
C14 N4 Li1 115.8(3)
C13 N4 Li1 107.8(3)
C1 O1 Li1 132.5(3)
C1 O1 Bi2 124.0(2)
C1 O1 Bi1 114.98(19)
Li1 O1 Bi1 75.7(3)
C20 O2 Li1 126.8(3)
C20 O2 Bi2 130.7(2)
C20 O2 Bi1 127.47(19)
Li1 O2 Bi1 77.3(2)
C21 O3 Li2 125.0(6)
C21 O3 Bi1 128.2(2)
C39 O4 Li2 123.8(6)
C39 O4 Bi1 130.5(2)
C39 O4 Bi2 118.07(19)
Li2 O4 Bi2 79.2(5)

loop_
_geom_bond_atom_site_label_1
_geom_bond_atom_site_label_2
_geom_bond_distance
O1A C1A 1.416(14)
O1A C4A 1.489(15)
C1A C2A 1.507(17)
C1A H1A1 0.99
C1A H1A2 0.99
C2A C3A 1.478(16)
C2A H2A1 0.99
C2A H2A2 0.99
C3A C4A 1.519(15)
C3A H3A1 0.99
C3A H3A2 0.99
C4A H4A1 0.99
C4A H4A2 0.99
O1B C1B 1.420(9)
O1B C4B 1.491(7)
O1B Li1 1.865(10)
C1B C2B 1.503(12)
C1B H1B1 0.99
C1B H1B2 0.99
C2B C3B 1.432(11)
C2B H2B1 0.99
C2B H2B2 0.99
C3B C4B 1.601(10)
C3B H3B1 0.99
C3B H3B2 0.99
C4B H4B1 0.99
C4B H4B2 0.99
Bi1 O4 2.134(2)
Bi1 O3 2.257(2)
Bi1 N2 2.452(3)
Bi1 N1 2.530(3)
Bi1 O2 2.611(2)
Bi1 O1 2.755(2)
Bi1 Li1 2.925(8)
Li1 O1 1.877(9)
Li1 O2 2.011(9)
Li1 N3 2.190(9)
Li1 N4 2.498(9)
O1C C1C 1.427(10)
O1C C4C 1.460(11)
C1C C2C 1.514(11)
C1C H1C1 0.99
C1C H1C2 0.99
C2C C3C 1.446(11)
C2C H2C1 0.99
C2C H2C2 0.99
C3C C4C 1.516(10)
C3C H3C1 0.99
C3C H3C2 0.99
C4C H4C1 0.99
C4C H4C2 0.99
O1D C1D 1.433(16)
O1D C4D 1.476(16)
O1D Li2 2.18(3)
C1D C2D 1.509(17)
C1D H1D1 0.99
C1D H1D2 0.99
C2D C3D 1.460(18)
C2D H2D1 0.99
C2D H2D2 0.99
C3D C4D 1.542(15)
C3D H3D1 0.99
C3D H3D2 0.99
C4D H4D1 0.99
C4D H4D2 0.99
Bi2 O2 2.067(2)
Bi2 N4 2.313(3)
Bi2 O1 2.319(2)
Bi2 N3 2.552(3)
Bi2 O4 2.621(2)
Bi2 N2 2.720(3)
Bi2 Li2 3.005(18)
Li2 O3 2.00(2)
Li2 O4 2.038(18)
Li2 N1 2.261(18)
Li2 N2 2.384(19)
C1 O1 1.303(4)
C1 C2 1.431(4)
C1 C6 1.433(4)
C2 C3 1.384(4)
C2 C41 1.538(4)
C3 C4 1.414(5)
C3 H3 0.95
C4 C5 1.374(5)
C4 C45 1.534(5)
C5 C6 1.407(4)
C5 H5 0.95
C6 C7 1.435(4)
C7 N3 1.287(4)
C7 H7 0.95
C8 C9 1.388(5)
C8 C13 1.409(4)
C8 N3 1.417(4)
C9 C10 1.376(5)
C9 H9 0.95
C10 C11 1.390(5)
C10 H10 0.95
C11 C12 1.383(5)
C11 H11 0.95
C12 C13 1.386(5)
C12 H12 0.95
C13 N4 1.425(4)
C14 N4 1.286(4)
C14 C15 1.428(5)
C14 H14 0.95
C15 C16 1.418(5)
C15 C20 1.425(4)
C16 C17 1.365(5)
C16 H16 0.95
C17 C18 1.412(5)
C17 C65 1.539(5)
C18 C19 1.379(4)
C18 H18 0.95
C19 C20 1.438(4)
C19 C56 1.537(5)
C20 O2 1.313(4)
C21 O3 1.313(4)
C21 C26 1.426(5)
C21 C22 1.431(5)
C22 C23 1.376(5)
C22 C53 1.540(5)
C23 C24 1.410(5)
C23 H23 0.95
C24 C25 1.366(5)
C24 C60 1.537(5)
C25 C26 1.407(5)
C25 H25 0.95
C26 C27 1.430(5)
C27 N1 1.288(4)
C27 H27 0.95
C28 C29 1.401(5)
C28 C73 1.402(5)
C28 N1 1.416(4)
C29 C30 1.389(5)
C29 N2 1.418(4)
C30 C31 1.383(5)
C30 H30 0.95
C31 C32 1.380(5)
C31 H31 0.95
C32 C73 1.381(5)
C32 H32 0.95
C33 N2 1.292(4)
C33 C34 1.439(4)
C33 H33 0.95
C34 C35 1.410(5)
C34 C39 1.421(5)
C35 C36 1.379(5)
C35 H35 0.95
C36 C37 1.405(5)
C36 C49 1.532(5)
C37 C38 1.390(5)
C37 H37 0.95
C38 C39 1.435(4)
C38 C40 1.540(5)
C39 O4 1.316(4)
C40 C50 1.530(5)
C40 C51 1.535(5)
C40 C52 1.541(5)
C41 C42 1.533(4)
C41 C43 1.536(5)
C41 C44 1.536(5)
C42 H42A 0.98
C42 H42B 0.98
C42 H42C 0.98
C43 H43A 0.98
C43 H43B 0.98
C43 H43C 0.98
C44 H44A 0.98
C44 H44B 0.98
C44 H44C 0.98
C45 C46 1.516(5)
C45 C47 1.517(5)
C45 C64 1.539(5)
C46 H46A 0.98
C46 H46B 0.98
C46 H46C 0.98
C47 H47A 0.98
C47 H47B 0.98
C47 H47C 0.98
C49 C69 1.482(6)
C49 C71 1.498(6)
C49 C70 1.513(6)
C50 H50A 0.98
C50 H50B 0.98
C50 H50C 0.98
C51 H51A 0.98
C51 H51B 0.98
C51 H51C 0.98
C52 H52A 0.98
C52 H52B 0.98
C52 H52C 0.98
C53 C72 1.531(5)
C53 C55 1.539(5)
C53 C54 1.539(5)
C54 H54A 0.98
C54 H54B 0.98
C54 H54C 0.98
C55 H55A 0.98
C55 H55B 0.98
C55 H55C 0.98
C56 C59 1.533(5)
C56 C58 1.533(5)
C56 C57 1.540(5)
C57 H57A 0.98
C57 H57B 0.98
C57 H57C 0.98
C58 H58A 0.98
C58 H58B 0.98
C58 H58C 0.98
C59 H59A 0.98
C59 H59B 0.98
C59 H59C 0.98
C60 C62 1.531(5)
C60 C63 1.542(5)
C60 C61 1.542(5)
C61 H61A 0.98
C61 H61B 0.98
C61 H61C 0.98
C62 H62A 0.98
C62 H62B 0.98
C62 H62C 0.98
C63 H63A 0.98
C63 H63B 0.98
C63 H63C 0.98
C64 H64A 0.98
C64 H64B 0.98
C64 H64C 0.98
C65 C67 1.519(6)
C65 C66 1.532(5)
C65 C68 1.549(5)
C66 H66A 0.98
C66 H66B 0.98
C66 H66C 0.98
C67 H67A 0.98
C67 H67B 0.98
C67 H67C 0.98
C68 H68A 0.98
C68 H68B 0.98
C68 H68C 0.98
C69 H69A 0.98
C69 H69B 0.98
C69 H69C 0.98
C70 H70A 0.98
C70 H70B 0.98
C70 H70C 0.98
C71 H71A 0.98
C71 H71B 0.98
C71 H71C 0.98
C72 H72A 0.98
C72 H72B 0.98
C72 H72C 0.98
C73 H73 0.95
